data_4504920
loop_
_publ_author_name
'Zhou, Zhao-Hui'
'Deng, Yuan-Fu'
'Wan, Hui-Lin'

_publ_section_title
;
 Structural Diversities of Cobalt(II) Coordination Polymers with Citric
 Acid
;
_journal_issue 3
_journal_name_full 'Crystal Growth &amp; Design'
_journal_page_first 1109
_journal_paper_doi 10.1021/cg0496282
_journal_volume 5
_journal_year 2005
_chemical_formula_sum 'C6 H11 Co N O8'
_chemical_formula_weight 284.09
_chemical_name_common 'Ammonium cobalt citrate monohydrate'
_chemical_name_systematic
; 
 ? 
;
_space_group_IT_number 14
_symmetry_cell_setting monoclinic
_symmetry_space_group_name_Hall '-P 2ybc'
_symmetry_space_group_name_H-M 'P 1 21/c 1'
_atom_sites_solution_hydrogens geom
_atom_sites_solution_primary direct
_atom_sites_solution_secondary difmap
_audit_creation_method SHELXL-97
_cell_angle_alpha 90.00
_cell_angle_beta 96.2130(10)
_cell_angle_gamma 90.00
_cell_formula_units_Z 4
_cell_length_a 11.8034(9)
_cell_length_b 8.3749(6)
_cell_length_c 9.5543(7)
_cell_measurement_temperature 296(2)
_cell_measurement_theta_max 28.16
_cell_measurement_theta_min 1.72
_cell_volume 938.92(12)
_computing_cell_refinement 'SAIRT (Bruker, 1998)'
_computing_data_collection 'SMART (Bruker, 1998)'
_computing_data_reduction 'SAIRT (Bruker, 1998)'
_computing_molecular_graphics 'ORTEP-II (Johnson, 1976)'
_computing_publication_material 'SHELXL-97 (Sheldrick, 1997)'
_computing_structure_refinement 'SHELXL-97 (Sheldrick, 1997)'
_computing_structure_solution 'SHELXS-97 (Sheldrick, 1990)'
_diffrn_ambient_temperature 296(2)
_diffrn_measured_fraction_theta_full 0.962
_diffrn_measured_fraction_theta_max 0.962
_diffrn_measurement_device_type 'Smart Apex Bruker CCD'
_diffrn_radiation_monochromator graphite
_diffrn_radiation_source 'fine-focus sealed tube'
_diffrn_radiation_type MoK\a
_diffrn_radiation_wavelength 0.71073
_diffrn_reflns_av_R_equivalents 0.0940
_diffrn_reflns_av_sigmaI/netI 0.0759
_diffrn_reflns_limit_h_max 15
_diffrn_reflns_limit_h_min -15
_diffrn_reflns_limit_k_max 11
_diffrn_reflns_limit_k_min -11
_diffrn_reflns_limit_l_max 12
_diffrn_reflns_limit_l_min -12
_diffrn_reflns_number 10574
_diffrn_reflns_theta_full 28.32
_diffrn_reflns_theta_max 28.32
_diffrn_reflns_theta_min 1.74
_exptl_absorpt_coefficient_mu 1.860
_exptl_absorpt_correction_T_max 0.9638
_exptl_absorpt_correction_T_min 0.7808
_exptl_absorpt_correction_type multi-scan
_exptl_absorpt_process_details 'SDABS (Sheldrick, 1997)'
_exptl_crystal_colour 'Light red'
_exptl_crystal_density_diffrn 2.010
_exptl_crystal_density_method 'not measured'
_exptl_crystal_description plane
_exptl_crystal_F_000 580
_exptl_crystal_size_max 0.14
_exptl_crystal_size_mid 0.10
_exptl_crystal_size_min 0.02
_refine_diff_density_max 0.762
_refine_diff_density_min -0.511
_refine_diff_density_rms 0.125
_refine_ls_extinction_method none
_refine_ls_goodness_of_fit_ref 1.044
_refine_ls_hydrogen_treatment mixed
_refine_ls_matrix_type full
_refine_ls_number_parameters 166
_refine_ls_number_reflns 2251
_refine_ls_number_restraints 14
_refine_ls_restrained_S_all 1.041
_refine_ls_R_factor_all 0.0772
_refine_ls_R_factor_gt 0.0549
_refine_ls_shift/su_max 0.000
_refine_ls_shift/su_mean 0.000
_refine_ls_structure_factor_coef Fsqd
_refine_ls_weighting_details 'calc w=1/[\s^2^(Fo^2^)+(0.0616P)^2^+0.0000P] where P=(Fo^2^+2Fc^2^)/3'
_refine_ls_weighting_scheme calc
_refine_ls_wR_factor_gt 0.1217
_refine_ls_wR_factor_ref 0.1307
_reflns_number_gt 1722
_reflns_number_total 2251
_reflns_threshold_expression >2sigma(I)
_cod_data_source_file cg0496282si20041101_112921.cif
_cod_data_source_block sad
_cod_depositor_comments
;
The following automatic conversions were performed:

'_symmetry_cell_setting' value 'Monoclinic' changed to 'monoclinic'
according to /home/saulius/struct/CIF-dictionaries/cif_core.dic
dictionary named 'cif_core.dic' version 2.4.1 from
2010-06-29.

'_exptl_absorpt_correction_type' value 'Multi-scan'
changed to 'multi-scan' according to
/home/saulius/struct/CIF-dictionaries/cif_core.dic dictionary named
'cif_core.dic' version 2.4.1 from 2010-06-29.

Automatic conversion script
Id: cif_fix_values 1715 2011-07-08 13:25:40Z adriana 
;
_cod_original_sg_symbol_H-M P21/c
_cod_database_code 4504920

loop_
_symmetry_equiv_pos_as_xyz
'x, y, z'
'-x, y+1/2, -z+1/2'
'-x, -y, -z'
'x, -y-1/2, z-1/2'

loop_
_atom_site_label
_atom_site_type_symbol
_atom_site_fract_x
_atom_site_fract_y
_atom_site_fract_z
_atom_site_U_iso_or_equiv
_atom_site_adp_type
_atom_site_occupancy
_atom_site_symmetry_multiplicity
_atom_site_calc_flag
_atom_site_refinement_flags
Co1 Co 0.19785(5) 0.10283(6) 0.01804(6) 0.01613(19) Uani 1 1 d .
O1 O 0.1677(2) 0.1057(3) -0.2014(3) 0.0187(6) Uani 1 1 d D
O2 O 0.3236(2) -0.0435(4) -0.0476(3) 0.0197(6) Uani 1 1 d .
O3 O 0.3200(3) -0.2587(3) -0.1829(3) 0.0245(7) Uani 1 1 d .
O5 O -0.0574(2) -0.2284(3) -0.0913(3) 0.0205(6) Uani 1 1 d .
O4 O 0.0936(2) -0.1011(3) 0.0062(3) 0.0194(6) Uani 1 1 d .
O6 O 0.2917(2) 0.1894(3) -0.4955(3) 0.0225(7) Uani 1 1 d .
O7 O 0.4059(2) 0.0392(4) -0.3551(3) 0.0265(7) Uani 1 1 d .
O1W O 0.2589(4) 0.0530(4) 0.2245(3) 0.0430(10) Uani 1 1 d D
H1W1 H 0.256(5) 0.107(4) 0.299(3) 0.052 Uiso 1 1 d D
H1W2 H 0.276(5) -0.043(2) 0.246(5) 0.052 Uiso 1 1 d D
C1 C 0.1852(3) -0.0528(5) -0.2519(4) 0.0157(8) Uani 1 1 d .
C2 C 0.2863(3) -0.1265(5) -0.1544(4) 0.0165(8) Uani 1 1 d .
C3 C 0.0767(3) -0.1513(5) -0.2426(4) 0.0195(9) Uani 1 1 d .
H3A H 0.0163 -0.1070 -0.3080 0.023 Uiso 1 1 calc R
H3B H 0.0905 -0.2595 -0.2729 0.023 Uiso 1 1 calc R
C4 C 0.0354(4) -0.1586(5) -0.0984(4) 0.0184(9) Uani 1 1 d .
C5 C 0.2141(3) -0.0457(5) -0.4033(4) 0.0190(9) Uani 1 1 d .
H5A H 0.1473 -0.0124 -0.4644 0.023 Uiso 1 1 calc R
H5B H 0.2356 -0.1513 -0.4327 0.023 Uiso 1 1 calc R
C6 C 0.3116(3) 0.0707(5) -0.4183(4) 0.0175(9) Uani 1 1 d .
N1 N 0.4979(3) -0.2240(5) 0.1138(4) 0.0260(9) Uani 1 1 d D
H1 H 0.133(4) 0.167(5) -0.262(4) 0.031 Uiso 1 1 d D
H2 H 0.444(2) -0.172(4) 0.069(3) 0.031 Uiso 1 1 d D
H3 H 0.472(3) -0.315(2) 0.137(3) 0.031 Uiso 1 1 d D
H4 H 0.523(3) -0.174(4) 0.188(2) 0.031 Uiso 1 1 d D
H5 H 0.551(2) -0.238(4) 0.063(3) 0.031 Uiso 1 1 d D

loop_
_atom_site_aniso_label
_atom_site_aniso_U_11
_atom_site_aniso_U_22
_atom_site_aniso_U_33
_atom_site_aniso_U_23
_atom_site_aniso_U_13
_atom_site_aniso_U_12
Co1 0.0189(3) 0.0142(3) 0.0153(3) -0.0015(2) 0.0021(2) -0.0009(2)
O1 0.0280(16) 0.0123(14) 0.0152(14) 0.0011(11) -0.0007(12) 0.0029(12)
O2 0.0192(15) 0.0206(15) 0.0189(15) -0.0031(12) -0.0005(12) 0.0048(12)
O3 0.0279(17) 0.0190(16) 0.0271(17) 0.0006(13) 0.0049(13) 0.0063(13)
O5 0.0277(17) 0.0185(15) 0.0170(15) -0.0079(12) 0.0103(12) -0.0085(13)
O4 0.0221(15) 0.0190(15) 0.0172(14) -0.0002(12) 0.0019(12) -0.0058(12)
O6 0.0204(16) 0.0146(15) 0.0345(18) 0.0019(13) 0.0124(13) 0.0053(12)
O7 0.0219(17) 0.0251(17) 0.0313(18) 0.0007(14) -0.0017(14) -0.0015(13)
O1W 0.084(3) 0.0239(18) 0.0180(17) -0.0042(14) -0.0115(18) 0.0154(19)
C1 0.017(2) 0.0117(19) 0.019(2) -0.0016(15) 0.0031(16) 0.0011(15)
C2 0.020(2) 0.017(2) 0.0132(19) 0.0031(16) 0.0048(16) -0.0065(16)
C3 0.017(2) 0.025(2) 0.017(2) -0.0017(17) 0.0027(16) -0.0055(17)
C4 0.022(2) 0.016(2) 0.017(2) -0.0012(16) 0.0033(17) 0.0025(17)
C5 0.021(2) 0.022(2) 0.014(2) 0.0000(17) 0.0004(16) -0.0014(17)
C6 0.018(2) 0.024(2) 0.0117(19) -0.0061(16) 0.0057(16) 0.0006(17)
N1 0.022(2) 0.027(2) 0.029(2) -0.0012(17) 0.0051(16) -0.0006(16)

loop_
_atom_type_symbol
_atom_type_description
_atom_type_scat_dispersion_real
_atom_type_scat_dispersion_imag
_atom_type_scat_source
C C 0.0033 0.0016 'International Tables Vol C Tables 4.2.6.8 and 6.1.1.4'
H H 0.0000 0.0000 'International Tables Vol C Tables 4.2.6.8 and 6.1.1.4'
N N 0.0061 0.0033 'International Tables Vol C Tables 4.2.6.8 and 6.1.1.4'
O O 0.0106 0.0060 'International Tables Vol C Tables 4.2.6.8 and 6.1.1.4'
Co Co 0.3494 0.9721 'International Tables Vol C Tables 4.2.6.8 and 6.1.1.4'

loop_
_geom_angle_atom_site_label_1
_geom_angle_atom_site_label_2
_geom_angle_atom_site_label_3
_geom_angle
_geom_angle_site_symmetry_1
_geom_angle_site_symmetry_3
O1W Co1 O2 88.99(14) . 1
O1W Co1 O2 88.99(14) . .
O2 Co1 O2 0.0(2) 1 .
O1W Co1 O6 95.50(14) . 4_566
O2 Co1 O6 94.15(11) 1 4_566
O2 Co1 O6 94.15(11) . 4_566
O1W Co1 O1 164.54(14) . .
O2 Co1 O1 75.69(11) 1 .
O2 Co1 O1 75.69(11) . .
O6 Co1 O1 87.82(11) 4_566 .
O1W Co1 O4 91.65(14) . .
O2 Co1 O4 86.42(12) 1 .
O2 Co1 O4 86.42(12) . .
O6 Co1 O4 172.84(11) 4_566 .
O1 Co1 O4 85.41(11) . .
O1W Co1 O5 89.41(14) . 3
O2 Co1 O5 173.15(11) 1 3
O2 Co1 O5 173.15(11) . 3
O6 Co1 O5 92.63(10) 4_566 3
O1 Co1 O5 105.55(11) . 3
O4 Co1 O5 86.97(11) . 3
C1 O1 Co1 108.2(2) . .
O2 O2 C2 0(10) 1 .
O2 O2 Co1 0(10) 1 .
C2 O2 Co1 111.7(2) . .
C4 O5 Co1 120.1(3) . 3
C4 O4 Co1 128.8(3) . .
C6 O6 Co1 134.5(3) . 4_565
O1 C1 C5 109.8(3) . .
O1 C1 C3 109.1(3) . .
C5 C1 C3 110.5(3) . .
O1 C1 C2 107.1(3) . .
C5 C1 C2 110.3(3) . .
C3 C1 C2 110.0(3) . .
O3 C2 O2 125.7(4) . 1
O3 C2 O2 125.7(4) . .
O2 C2 O2 0.0(4) 1 .
O3 C2 C1 118.3(4) . .
O2 C2 C1 116.0(3) 1 .
O2 C2 C1 116.0(3) . .
C4 C3 C1 115.4(3) . .
O4 C4 O5 123.2(4) . .
O4 C4 C3 120.7(4) . .
O5 C4 C3 116.1(3) . .
C1 C5 C6 111.3(3) . .
O7 C6 O6 124.2(4) . .
O7 C6 C5 117.8(4) . .
O6 C6 C5 118.0(4) . .

loop_
_geom_bond_atom_site_label_1
_geom_bond_atom_site_label_2
_geom_bond_distance
_geom_bond_site_symmetry_2
Co1 O1W 2.068(3) .
Co1 O2 2.073(3) 1
Co1 O2 2.073(3) .
Co1 O6 2.074(3) 4_566
Co1 O1 2.089(3) .
Co1 O4 2.101(3) .
Co1 O5 2.144(3) 3
O1 C1 1.434(5) .
O2 O2 0.000(8) 1
O2 C2 1.273(5) .
O3 C2 1.217(5) .
O5 C4 1.249(5) .
O5 Co1 2.144(3) 3
O4 C4 1.247(5) .
O6 C6 1.245(5) .
O6 Co1 2.074(3) 4_565
O7 C6 1.236(5) .
C1 C5 1.523(5) .
C1 C3 1.535(5) .
C1 C2 1.560(6) .
C2 O2 1.273(5) 1
C3 C4 1.511(5) .
C5 C6 1.526(5) .

loop_
_geom_hbond_atom_site_label_D
_geom_hbond_atom_site_label_H
_geom_hbond_atom_site_label_A
_geom_hbond_distance_DH
_geom_hbond_distance_HA
_geom_hbond_distance_DA
_geom_hbond_angle_DHA
_geom_hbond_site_symmetry_A
O1 H1 O5 0.846(10) 1.804(13) 2.644(4) 171(5) 2_554
O1W H1W2 O3 0.848(10) 1.848(14) 2.691(5) 172(5) 4_556
O1W H1W1 O6 0.849(10) 2.08(2) 2.896(5) 161(5) 1_556
N1 H2 O2 0.853(9) 2.014(10) 2.865(5) 176(3) 1
N1 H5 O6 0.848(9) 2.114(14) 2.930(5) 161(3) 2_644
N1 H4 O7 0.850(9) 2.057(11) 2.903(5) 174(3) 3_655
N1 H3 O7 0.856(9) 2.042(12) 2.882(5) 167(3) 4_556
